data_2020674
loop_
_publ_author_name
'Yang, Yunxia'
'Li, Lihua'
'Zhang, Li'
'Dong, Wenjing'
'Ding, Keying'

_publ_section_title
;
 Three polymorphs of an inclusion compound of
 2,2'-(disulfanediyl)dibenzoic acid and trimethylamine
;
_journal_coeditor_code YO3027
_journal_issue 12
_journal_name_full 'Acta Crystallographica Section C'
_journal_page_first 981
_journal_page_last 989
_journal_paper_doi 10.1107/S2053229616017861
_journal_volume 72
_journal_year 2016
_chemical_formula_iupac 'C3 H10 N +, C14 H9 O4 S2 -, C14 H10 O4 S2'
_chemical_formula_moiety 'C3 H10 N +, C14 H9 O4 S2 -, C14 H10 O4 S2'
_chemical_formula_sum 'C31 H29 N O8 S4'
_chemical_formula_weight 671.79
_chemical_name_systematic
;
Trimethylazanium 2-[(2-carboxyphenyl)disulfanyl]benzoate
2,2'-(disulfanediyl)dibenzoic acid monosolvate
;
_space_group_IT_number 14
_symmetry_cell_setting monoclinic
_symmetry_space_group_name_Hall '-P 2ybc'
_symmetry_space_group_name_H-M 'P 1 21/c 1'
_atom_sites_solution_hydrogens geom
_atom_sites_solution_primary direct
_atom_sites_solution_secondary difmap
_audit_creation_method SHELXL-97
_cell_angle_alpha 90.00
_cell_angle_beta 105.6800(10)
_cell_angle_gamma 90.00
_cell_formula_units_Z 4
_cell_length_a 14.1130(2)
_cell_length_b 12.2433(2)
_cell_length_c 18.8793(2)
_cell_measurement_reflns_used 6998
_cell_measurement_temperature 296(2)
_cell_measurement_theta_max 27.6
_cell_measurement_theta_min 2.79
_cell_volume 3140.75(8)
_computing_cell_refinement
;
SMART (Bruker, 2005)
;
_computing_data_collection
;
SMART (Bruker, 2005)
;
_computing_data_reduction
;
SAINT (Bruker, 2005)
;
_computing_molecular_graphics
;
SHELXTL (Sheldrick, 2000)
;
_computing_publication_material
;
SHELXTL (Sheldrick, 2000)
;
_computing_structure_refinement
;
SHELXTL (Sheldrick, 2000)
;
_computing_structure_solution
;
SHELXTL (Sheldrick, 2000)
;
_diffrn_ambient_temperature 296(2)
_diffrn_measured_fraction_theta_full 0.997
_diffrn_measured_fraction_theta_max 0.997
_diffrn_measurement_device_type 'Bruker SMART CCD area detector'
_diffrn_measurement_method 'phi and omega scans'
_diffrn_radiation_monochromator graphite
_diffrn_radiation_source 'fine-focus sealed tube'
_diffrn_radiation_type MoK\a
_diffrn_radiation_wavelength 0.71073
_diffrn_reflns_av_R_equivalents 0.0166
_diffrn_reflns_av_sigmaI/netI 0.0234
_diffrn_reflns_limit_h_max 18
_diffrn_reflns_limit_h_min -17
_diffrn_reflns_limit_k_max 12
_diffrn_reflns_limit_k_min -15
_diffrn_reflns_limit_l_max 24
_diffrn_reflns_limit_l_min -22
_diffrn_reflns_number 15246
_diffrn_reflns_theta_full 27.61
_diffrn_reflns_theta_max 27.61
_diffrn_reflns_theta_min 2.01
_exptl_absorpt_coefficient_mu 0.354
_exptl_absorpt_correction_T_max 0.868
_exptl_absorpt_correction_T_min 0.805
_exptl_absorpt_correction_type multi-scan
_exptl_absorpt_process_details
;
(SADABS; Bruker, 2005)
;
_exptl_crystal_colour yellow
_exptl_crystal_density_diffrn 1.421
_exptl_crystal_density_method 'not measured'
_exptl_crystal_description block
_exptl_crystal_F_000 1400
_exptl_crystal_size_max 0.63
_exptl_crystal_size_mid 0.51
_exptl_crystal_size_min 0.4
_refine_diff_density_max 1.179
_refine_diff_density_min -1.288
_refine_ls_extinction_method none
_refine_ls_goodness_of_fit_ref 1.040
_refine_ls_hydrogen_treatment mixed
_refine_ls_matrix_type full
_refine_ls_number_parameters 409
_refine_ls_number_reflns 7276
_refine_ls_number_restraints 6
_refine_ls_restrained_S_all 1.039
_refine_ls_R_factor_all 0.0644
_refine_ls_R_factor_gt 0.0505
_refine_ls_shift/su_max 0.026
_refine_ls_shift/su_mean 0.001
_refine_ls_structure_factor_coef Fsqd
_refine_ls_weighting_details 'calc w=1/[\s^2^(Fo^2^)+(0.0738P)^2^+1.6643P] where P=(Fo^2^+2Fc^2^)/3'
_refine_ls_weighting_scheme calc
_refine_ls_wR_factor_gt 0.1368
_refine_ls_wR_factor_ref 0.1480
_reflns_number_gt 5756
_reflns_number_total 7276
_reflns_threshold_expression >2sigma(I)
_cod_data_source_file yo3027sup1.cif
_cod_data_source_block polymorph1
_cod_depositor_comments 'Adding full bibliography for 2020674--2020676.cif.'
_cod_original_sg_symbol_H-M 'P 21/c'
_cod_database_code 2020674
_cod_database_fobs_code 2020674

loop_
_symmetry_equiv_pos_as_xyz
'x, y, z'
'-x, y+1/2, -z+1/2'
'-x, -y, -z'
'x, -y-1/2, z-1/2'

loop_
_atom_site_type_symbol
_atom_site_label
_atom_site_fract_x
_atom_site_fract_y
_atom_site_fract_z
_atom_site_U_iso_or_equiv
_atom_site_adp_type
_atom_site_calc_flag
_atom_site_refinement_flags
_atom_site_occupancy
_atom_site_symmetry_multiplicity
C C1 0.19089(15) 1.09681(17) 0.10845(12) 0.0410(5) Uani d . 1 1
C C6 0.14355(18) 1.0310(2) 0.04979(14) 0.0515(6) Uani d . 1 1
H H6A 0.1345 0.9572 0.0577 0.062 Uiso calc R 1 1
C C5 0.1097(2) 1.0736(2) -0.02011(15) 0.0635(7) Uani d . 1 1
H H5A 0.0779 1.0284 -0.0588 0.076 Uiso calc R 1 1
C C4 0.1224(2) 1.1823(3) -0.03316(16) 0.0659(7) Uani d . 1 1
H H4A 0.1011 1.2103 -0.0806 0.079 Uiso calc R 1 1
C C3 0.16685(19) 1.2489(2) 0.02467(16) 0.0566(6) Uani d . 1 1
H H3A 0.1748 1.3227 0.0159 0.068 Uiso calc R 1 1
C C2 0.20047(16) 1.20908(18) 0.09623(13) 0.0438(5) Uani d . 1 1
C C7 0.24510(18) 1.28930(19) 0.15536(16) 0.0517(6) Uani d . 1 1
C C8 0.12686(16) 0.82806(18) 0.19849(12) 0.0423(5) Uani d . 1 1
C C9 0.10477(17) 0.71637(18) 0.19427(12) 0.0446(5) Uani d . 1 1
C C10 0.01893(19) 0.6812(2) 0.21114(15) 0.0553(6) Uani d . 1 1
H H10A 0.0042 0.6071 0.2088 0.066 Uiso calc R 1 1
C C11 -0.0437(2) 0.7528(2) 0.23098(16) 0.0644(7) Uani d . 1 1
H H11A -0.0998 0.7276 0.2427 0.077 Uiso calc R 1 1
C C12 -0.0224(2) 0.8627(3) 0.23331(17) 0.0653(7) Uani d . 1 1
H H12A -0.0649 0.9122 0.2461 0.078 Uiso calc R 1 1
C C13 0.06118(19) 0.8999(2) 0.21690(15) 0.0554(6) Uani d . 1 1
H H13A 0.0739 0.9745 0.2182 0.067 Uiso calc R 1 1
C C14 0.16946(19) 0.63489(18) 0.17361(15) 0.0509(6) Uani d . 1 1
C C15 0.22009(17) 0.79602(19) 0.40572(13) 0.0476(5) Uani d . 1 1
C C20 0.1553(2) 0.7190(2) 0.42018(18) 0.0642(7) Uani d . 1 1
H H20A 0.1684 0.6450 0.4169 0.077 Uiso calc R 1 1
C C19 0.0720(2) 0.7510(3) 0.4393(2) 0.0774(9) Uani d . 1 1
H H19A 0.0298 0.6983 0.4491 0.093 Uiso calc R 1 1
C C18 0.0504(2) 0.8595(3) 0.4441(2) 0.0753(9) Uani d . 1 1
H H18A -0.0058 0.8805 0.4573 0.090 Uiso calc R 1 1
C C17 0.1128(2) 0.9368(2) 0.42915(17) 0.0633(7) Uani d . 1 1
H H17A 0.0978 1.0105 0.4315 0.076 Uiso calc R 1 1
C C16 0.19826(18) 0.90675(19) 0.41047(13) 0.0477(5) Uani d . 1 1
C C21 0.2650(2) 0.99263(19) 0.39716(14) 0.0502(5) Uani d . 1 1
C C22 0.35316(16) 0.52534(19) 0.44594(13) 0.0444(5) Uani d . 1 1
C C27 0.37330(19) 0.5841(2) 0.51108(14) 0.0555(6) Uani d . 1 1
H H27A 0.3657 0.6596 0.5095 0.067 Uiso calc R 1 1
C C26 0.4046(2) 0.5320(3) 0.57845(15) 0.0656(8) Uani d . 1 1
H H26A 0.4179 0.5727 0.6216 0.079 Uiso calc R 1 1
C C25 0.4159(2) 0.4210(3) 0.58189(17) 0.0711(8) Uani d . 1 1
H H25A 0.4366 0.3862 0.6272 0.085 Uiso calc R 1 1
C C24 0.3966(2) 0.3617(2) 0.51850(17) 0.0638(7) Uani d . 1 1
H H24A 0.4044 0.2863 0.5212 0.077 Uiso calc R 1 1
C C23 0.36525(17) 0.4117(2) 0.44952(14) 0.0494(5) Uani d . 1 1
C C28 0.3464(2) 0.3390(2) 0.38424(17) 0.0573(6) Uani d . 1 1
C C29 0.4792(4) 0.4589(5) 0.1953(3) 0.139(2) Uani d D 1 1
H H29A 0.4538 0.3946 0.1675 0.208 Uiso calc R 1 1
H H29B 0.4595 0.4596 0.2401 0.208 Uiso calc R 1 1
H H29C 0.5498 0.4587 0.2067 0.208 Uiso calc R 1 1
C C30 0.4178(3) 0.5557(6) 0.0806(2) 0.163(3) Uani d D 1 1
H H30A 0.3940 0.4858 0.0604 0.245 Uiso calc R 1 1
H H30B 0.4743 0.5757 0.0644 0.245 Uiso calc R 1 1
H H30C 0.3671 0.6095 0.0642 0.245 Uiso calc R 1 1
C C31 0.4774(4) 0.6509(5) 0.1954(3) 0.147(2) Uani d . 1 1
H H31A 0.4494 0.7129 0.1660 0.220 Uiso calc R 1 1
H H31B 0.5479 0.6545 0.2069 0.220 Uiso calc R 1 1
H H31C 0.4574 0.6512 0.2402 0.220 Uiso calc R 1 1
N N1 0.4429(6) 0.5502(4) 0.1545(2) 0.221(4) Uani d D 1 1
H H11 0.3837(12) 0.546(2) 0.1603(9) 0.332 Uiso d D 1 1
O O1 0.24995(16) 1.38723(14) 0.13907(13) 0.0714(6) Uani d . 1 1
O O2 0.27485(18) 1.25191(15) 0.21998(12) 0.0737(6) Uani d . 1 1
O O3 0.13352(17) 0.53555(15) 0.16631(17) 0.0861(7) Uani d D 1 1
H H31 0.177(3) 0.492(3) 0.154(2) 0.129 Uiso d D 1 1
O O4 0.24821(14) 0.65635(15) 0.16387(13) 0.0663(5) Uani d . 1 1
O O5 0.22751(18) 1.09123(16) 0.39181(17) 0.0871(7) Uani d D 1 1
H H51 0.270(3) 1.139(3) 0.384(3) 0.131 Uiso d D 1 1
O O6 0.34661(15) 0.97469(14) 0.39188(13) 0.0673(5) Uani d . 1 1
O O7 0.3186(2) 0.38491(16) 0.32194(12) 0.0814(7) Uani d D 1 1
H H71 0.310(3) 0.337(3) 0.2853(16) 0.122 Uiso d D 1 1
O O8 0.35964(19) 0.23949(16) 0.39180(14) 0.0831(7) Uani d . 1 1
S S1 0.24211(4) 1.03984(4) 0.19834(3) 0.04692(16) Uani d . 1 1
S S2 0.23892(4) 0.87456(4) 0.18104(4) 0.04760(16) Uani d . 1 1
S S3 0.32943(5) 0.75556(5) 0.38191(4) 0.05253(17) Uani d . 1 1
S S4 0.31236(5) 0.59289(5) 0.35865(3) 0.05211(17) Uani d . 1 1

loop_
_atom_site_aniso_label
_atom_site_aniso_U_11
_atom_site_aniso_U_22
_atom_site_aniso_U_33
_atom_site_aniso_U_12
_atom_site_aniso_U_13
_atom_site_aniso_U_23
C1 0.0379(10) 0.0333(10) 0.0535(12) 0.0033(8) 0.0150(9) -0.0005(9)
C6 0.0528(14) 0.0410(12) 0.0571(14) 0.0030(10) 0.0087(11) -0.0045(10)
C5 0.0648(17) 0.0632(17) 0.0557(15) 0.0093(13) 0.0046(12) -0.0068(13)
C4 0.0701(18) 0.0694(19) 0.0582(15) 0.0167(14) 0.0173(13) 0.0127(14)
C3 0.0539(14) 0.0445(13) 0.0773(17) 0.0109(11) 0.0278(13) 0.0145(12)
C2 0.0388(11) 0.0336(10) 0.0642(13) 0.0042(8) 0.0230(10) 0.0016(10)
C7 0.0484(13) 0.0310(11) 0.0827(18) 0.0000(9) 0.0295(12) -0.0053(11)
C8 0.0464(12) 0.0381(11) 0.0428(11) -0.0006(9) 0.0130(9) 0.0004(9)
C9 0.0495(12) 0.0361(11) 0.0497(12) 0.0012(9) 0.0159(10) 0.0043(9)
C10 0.0593(15) 0.0457(14) 0.0663(15) -0.0048(11) 0.0262(12) 0.0075(11)
C11 0.0622(16) 0.0687(18) 0.0729(17) -0.0060(13) 0.0366(14) -0.0014(14)
C12 0.0647(17) 0.0629(17) 0.0785(18) 0.0023(13) 0.0372(14) -0.0146(14)
C13 0.0598(15) 0.0433(13) 0.0681(15) -0.0002(11) 0.0257(12) -0.0104(11)
C14 0.0554(14) 0.0313(11) 0.0681(15) -0.0013(10) 0.0202(12) 0.0046(10)
C15 0.0474(12) 0.0383(11) 0.0563(13) -0.0006(9) 0.0125(10) 0.0031(10)
C20 0.0539(15) 0.0414(13) 0.100(2) -0.0022(11) 0.0258(14) 0.0070(14)
C19 0.0568(17) 0.0608(18) 0.121(3) -0.0078(14) 0.0351(17) 0.0126(17)
C18 0.0558(16) 0.0652(19) 0.115(3) 0.0021(14) 0.0409(17) 0.0013(18)
C17 0.0631(16) 0.0473(14) 0.0839(19) 0.0033(12) 0.0275(14) -0.0049(13)
C16 0.0505(13) 0.0399(12) 0.0527(13) -0.0009(10) 0.0139(10) 0.0005(10)
C21 0.0630(15) 0.0336(11) 0.0574(14) -0.0005(10) 0.0224(11) -0.0031(10)
C22 0.0383(11) 0.0437(12) 0.0525(12) -0.0017(9) 0.0144(9) 0.0043(9)
C27 0.0525(14) 0.0571(15) 0.0586(14) -0.0043(12) 0.0179(11) -0.0029(12)
C26 0.0571(16) 0.091(2) 0.0524(14) -0.0065(14) 0.0205(12) 0.0023(14)
C25 0.0581(16) 0.098(2) 0.0620(17) 0.0046(16) 0.0235(13) 0.0273(17)
C24 0.0538(15) 0.0611(16) 0.083(2) 0.0072(12) 0.0305(14) 0.0267(15)
C23 0.0415(12) 0.0438(13) 0.0675(15) -0.0004(9) 0.0227(11) 0.0094(11)
C28 0.0576(15) 0.0346(12) 0.0851(19) -0.0026(10) 0.0285(13) 0.0020(12)
C29 0.100(3) 0.175(6) 0.133(4) -0.004(3) 0.018(3) 0.060(4)
C30 0.091(3) 0.333(10) 0.063(2) 0.032(4) 0.017(2) 0.020(4)
C31 0.110(4) 0.170(6) 0.148(5) -0.003(4) 0.014(3) -0.033(4)
N1 0.412(10) 0.124(4) 0.077(2) 0.120(5) -0.021(4) 0.000(2)
O1 0.0811(14) 0.0303(9) 0.1102(17) -0.0039(8) 0.0387(12) -0.0016(9)
O2 0.1079(17) 0.0373(10) 0.0714(13) -0.0105(10) 0.0167(12) -0.0137(9)
O3 0.0801(15) 0.0325(10) 0.163(2) -0.0064(9) 0.0620(15) -0.0071(12)
O4 0.0600(11) 0.0383(9) 0.1103(16) 0.0002(8) 0.0394(11) -0.0033(10)
O5 0.0946(17) 0.0335(10) 0.152(2) 0.0055(10) 0.0660(16) 0.0034(12)
O6 0.0640(12) 0.0371(9) 0.1097(16) -0.0038(8) 0.0385(11) 0.0026(9)
O7 0.125(2) 0.0364(10) 0.0711(13) -0.0021(11) 0.0062(13) -0.0112(9)
O8 0.1052(17) 0.0340(10) 0.1196(19) 0.0025(10) 0.0470(15) 0.0057(11)
S1 0.0551(3) 0.0327(3) 0.0509(3) -0.0041(2) 0.0109(2) -0.0019(2)
S2 0.0467(3) 0.0316(3) 0.0665(4) 0.0006(2) 0.0186(3) 0.0027(2)
S3 0.0562(4) 0.0337(3) 0.0724(4) -0.0004(2) 0.0254(3) 0.0017(3)
S4 0.0663(4) 0.0348(3) 0.0526(3) 0.0021(3) 0.0114(3) 0.0006(2)

loop_
_atom_type_symbol
_atom_type_description
_atom_type_scat_dispersion_real
_atom_type_scat_dispersion_imag
_atom_type_scat_source
C C 0.0033 0.0016 'International Tables Vol C Tables 4.2.6.8 and 6.1.1.4'
H H 0.0000 0.0000 'International Tables Vol C Tables 4.2.6.8 and 6.1.1.4'
N N 0.0061 0.0033 'International Tables Vol C Tables 4.2.6.8 and 6.1.1.4'
O O 0.0106 0.0060 'International Tables Vol C Tables 4.2.6.8 and 6.1.1.4'
S S 0.1246 0.1234 'International Tables Vol C Tables 4.2.6.8 and 6.1.1.4'

loop_
_geom_angle_atom_site_label_1
_geom_angle_atom_site_label_2
_geom_angle_atom_site_label_3
_geom_angle
C6 C1 C2 119.0(2)
C6 C1 S1 120.85(17)
C2 C1 S1 120.17(17)
C5 C6 C1 120.8(2)
C5 C6 H6A 119.6
C1 C6 H6A 119.6
C4 C5 C6 120.7(3)
C4 C5 H5A 119.7
C6 C5 H5A 119.7
C3 C4 C5 119.2(3)
C3 C4 H4A 120.4
C5 C4 H4A 120.4
C4 C3 C2 121.7(2)
C4 C3 H3A 119.1
C2 C3 H3A 119.1
C3 C2 C1 118.6(2)
C3 C2 C7 117.3(2)
C1 C2 C7 124.1(2)
O1 C7 O2 124.2(3)
O1 C7 C2 119.3(3)
O2 C7 C2 116.5(2)
C13 C8 C9 118.7(2)
C13 C8 S2 121.76(18)
C9 C8 S2 119.57(17)
C8 C9 C10 118.7(2)
C8 C9 C14 122.1(2)
C10 C9 C14 119.2(2)
C11 C10 C9 121.9(2)
C11 C10 H10A 119.0
C9 C10 H10A 119.0
C10 C11 C12 118.9(2)
C10 C11 H11A 120.6
C12 C11 H11A 120.6
C13 C12 C11 120.7(3)
C13 C12 H12A 119.7
C11 C12 H12A 119.7
C12 C13 C8 121.1(2)
C12 C13 H13A 119.4
C8 C13 H13A 119.4
O4 C14 O3 122.2(2)
O4 C14 C9 123.8(2)
O3 C14 C9 114.0(2)
C20 C15 C16 118.5(2)
C20 C15 S3 121.26(19)
C16 C15 S3 120.28(18)
C19 C20 C15 120.8(3)
C19 C20 H20A 119.6
C15 C20 H20A 119.6
C18 C19 C20 120.9(3)
C18 C19 H19A 119.5
C20 C19 H19A 119.5
C19 C18 C17 119.2(3)
C19 C18 H18A 120.4
C17 C18 H18A 120.4
C18 C17 C16 121.1(3)
C18 C17 H17A 119.5
C16 C17 H17A 119.5
C17 C16 C15 119.5(2)
C17 C16 C21 119.3(2)
C15 C16 C21 121.2(2)
O6 C21 O5 122.5(2)
O6 C21 C16 123.6(2)
O5 C21 C16 113.9(2)
C27 C22 C23 118.7(2)
C27 C22 S4 120.88(19)
C23 C22 S4 120.45(19)
C26 C27 C22 120.9(3)
C26 C27 H27A 119.5
C22 C27 H27A 119.5
C25 C26 C27 120.4(3)
C25 C26 H26A 119.8
C27 C26 H26A 119.8
C24 C25 C26 119.6(3)
C24 C25 H25A 120.2
C26 C25 H25A 120.2
C25 C24 C23 121.5(3)
C25 C24 H24A 119.2
C23 C24 H24A 119.2
C24 C23 C22 118.9(2)
C24 C23 C28 116.8(2)
C22 C23 C28 124.3(2)
O8 C28 O7 123.0(3)
O8 C28 C23 120.5(3)
O7 C28 C23 116.5(2)
N1 C29 H29A 109.5
N1 C29 H29B 109.5
H29A C29 H29B 109.5
N1 C29 H29C 109.5
H29A C29 H29C 109.5
H29B C29 H29C 109.5
N1 C30 H30A 109.5
N1 C30 H30B 109.5
H30A C30 H30B 109.5
N1 C30 H30C 109.5
H30A C30 H30C 109.5
H30B C30 H30C 109.5
N1 C31 H31A 109.5
N1 C31 H31B 109.5
H31A C31 H31B 109.5
N1 C31 H31C 109.5
H31A C31 H31C 109.5
H31B C31 H31C 109.5
C30 N1 C29 125.1(6)
C30 N1 C31 117.5(6)
C29 N1 C31 111.6(5)
C30 N1 H11 98.1(11)
C29 N1 H11 96.0(11)
C31 N1 H11 100(2)
C14 O3 H31 108(3)
C21 O5 H51 110(3)
C28 O7 H71 112(3)
C1 S1 S2 104.31(7)
C8 S2 S1 105.47(8)
C15 S3 S4 105.35(8)
C22 S4 S3 105.22(8)

loop_
_geom_bond_atom_site_label_1
_geom_bond_atom_site_label_2
_geom_bond_distance
C1 C6 1.387(3)
C1 C2 1.406(3)
C1 S1 1.796(2)
C6 C5 1.379(4)
C6 H6A 0.9300
C5 C4 1.373(4)
C5 H5A 0.9300
C4 C3 1.372(4)
C4 H4A 0.9300
C3 C2 1.394(4)
C3 H3A 0.9300
C2 C7 1.493(3)
C7 O1 1.244(3)
C7 O2 1.264(3)
C8 C13 1.389(3)
C8 C9 1.400(3)
C8 S2 1.793(2)
C9 C10 1.401(3)
C9 C14 1.474(3)
C10 C11 1.367(4)
C10 H10A 0.9300
C11 C12 1.377(4)
C11 H11A 0.9300
C12 C13 1.376(4)
C12 H12A 0.9300
C13 H13A 0.9300
C14 O4 1.204(3)
C14 O3 1.311(3)
C15 C20 1.391(3)
C15 C16 1.398(3)
C15 S3 1.790(2)
C20 C19 1.377(4)
C20 H20A 0.9300
C19 C18 1.371(4)
C19 H19A 0.9300
C18 C17 1.373(4)
C18 H18A 0.9300
C17 C16 1.395(4)
C17 H17A 0.9300
C16 C21 1.478(3)
C21 O6 1.203(3)
C21 O5 1.311(3)
C22 C27 1.387(3)
C22 C23 1.401(3)
C22 S4 1.794(2)
C27 C26 1.384(4)
C27 H27A 0.9300
C26 C25 1.368(5)
C26 H26A 0.9300
C25 C24 1.363(5)
C25 H25A 0.9300
C24 C23 1.398(4)
C24 H24A 0.9300
C23 C28 1.485(4)
C28 O8 1.235(3)
C28 O7 1.267(4)
C29 N1 1.376(6)
C29 H29A 0.9600
C29 H29B 0.9600
C29 H29C 0.9600
C30 N1 1.345(6)
C30 H30A 0.9600
C30 H30B 0.9600
C30 H30C 0.9600
C31 N1 1.467(7)
C31 H31A 0.9600
C31 H31B 0.9600
C31 H31C 0.9600
N1 H11 0.874(10)
O3 H31 0.890(10)
O5 H51 0.885(10)
O7 H71 0.893(10)
S1 S2 2.0484(8)
S3 S4 2.0397(8)
